data_2226777
loop_
_publ_author_name
'Najmuldeen, Ibrahim A.'
'Abdul Hadi, Abdul Hamid'
'Awang, Khalijah'
'Mohamad, Khalit'
'Ng, Seik Weng'

_publ_section_title
;
 14-Deoxyxyloccensin K from <i>Chisocheton ceramicus</i> (Meliaceae)
;
_journal_coeditor_code BT5284
_journal_issue 8
_journal_name_full 'Acta Crystallographica Section E'
_journal_page_first o1927
_journal_paper_doi 10.1107/S160053681002564X
_journal_volume 66
_journal_year 2010
_chemical_formula_iupac 'C27 H34 O7'
_chemical_formula_moiety 'C27 H34 O7'
_chemical_formula_sum 'C27 H34 O7'
_chemical_formula_weight 470.54
_chemical_name_common '14-Deoxyxyloccensin K'
_chemical_name_systematic ?
_space_group_IT_number 19
_symmetry_cell_setting orthorhombic
_symmetry_space_group_name_Hall 'P 2ac 2ab'
_symmetry_space_group_name_H-M 'P 21 21 21'
_atom_sites_solution_hydrogens geom
_atom_sites_solution_primary direct
_atom_sites_solution_secondary difmap
_audit_creation_method SHELXL-97
_cell_angle_alpha 90.00
_cell_angle_beta 90.00
_cell_angle_gamma 90.00
_cell_formula_units_Z 4
_cell_length_a 8.7174(6)
_cell_length_b 11.7401(8)
_cell_length_c 23.1106(16)
_cell_measurement_reflns_used 5382
_cell_measurement_temperature 100(2)
_cell_measurement_theta_max 27.9
_cell_measurement_theta_min 2.5
_cell_volume 2365.2(3)
_computing_cell_refinement 'SAINT (Bruker, 2009)'
_computing_data_collection 'APEX2 (Bruker, 2009)'
_computing_data_reduction 'SAINT (Bruker, 2009)'
_computing_molecular_graphics 'X-SEED (Barbour, 2001)'
_computing_publication_material 'publCIF (Westrip, 2010)'
_computing_structure_refinement 'SHELXL97 (Sheldrick, 2008)'
_computing_structure_solution 'SHELXS97 (Sheldrick, 2008)'
_diffrn_ambient_temperature 100(2)
_diffrn_measured_fraction_theta_full 1.000
_diffrn_measured_fraction_theta_max 1.000
_diffrn_measurement_device_type 'Bruker SMART APEX diffractometer'
_diffrn_measurement_method '\w scans'
_diffrn_radiation_monochromator graphite
_diffrn_radiation_source 'fine-focus sealed tube'
_diffrn_radiation_type MoK\a
_diffrn_radiation_wavelength 0.71073
_diffrn_reflns_av_R_equivalents 0.0531
_diffrn_reflns_av_sigmaI/netI 0.0318
_diffrn_reflns_limit_h_max 10
_diffrn_reflns_limit_h_min -11
_diffrn_reflns_limit_k_max 15
_diffrn_reflns_limit_k_min -15
_diffrn_reflns_limit_l_max 29
_diffrn_reflns_limit_l_min -29
_diffrn_reflns_number 22814
_diffrn_reflns_theta_full 27.50
_diffrn_reflns_theta_max 27.50
_diffrn_reflns_theta_min 1.76
_diffrn_standards_decay_% 0
_diffrn_standards_interval_count 0
_diffrn_standards_interval_time 0
_diffrn_standards_number 0
_exptl_absorpt_coefficient_mu 0.095
_exptl_absorpt_correction_type none
_exptl_crystal_colour Colorless
_exptl_crystal_density_diffrn 1.321
_exptl_crystal_density_method 'not measured'
_exptl_crystal_description 'Triangular plate'
_exptl_crystal_F_000 1008
_exptl_crystal_size_max 0.25
_exptl_crystal_size_mid 0.15
_exptl_crystal_size_min 0.05
_refine_diff_density_max 0.293
_refine_diff_density_min -0.202
_refine_ls_extinction_method none
_refine_ls_goodness_of_fit_ref 1.034
_refine_ls_hydrogen_treatment constr
_refine_ls_matrix_type full
_refine_ls_number_parameters 307
_refine_ls_number_reflns 3083
_refine_ls_number_restraints 0
_refine_ls_restrained_S_all 1.034
_refine_ls_R_factor_all 0.0487
_refine_ls_R_factor_gt 0.0382
_refine_ls_shift/su_max 0.001
_refine_ls_shift/su_mean 0.001
_refine_ls_structure_factor_coef Fsqd
_refine_ls_weighting_details 'calc w=1/[\s^2^(Fo^2^)+(0.0502P)^2^+0.7549P] where P=(Fo^2^+2Fc^2^)/3'
_refine_ls_weighting_scheme calc
_refine_ls_wR_factor_gt 0.0920
_refine_ls_wR_factor_ref 0.0976
_reflns_number_gt 2674
_reflns_number_total 3083
_reflns_threshold_expression I>2\s(I)
_cod_data_source_file bt5284.cif
_cod_data_source_block I
_cod_database_code 2226777
_cod_database_fobs_code 2226777

loop_
_symmetry_equiv_pos_as_xyz
'x, y, z'
'-x+1/2, -y, z+1/2'
'-x, y+1/2, -z+1/2'
'x+1/2, -y+1/2, -z'

loop_
_atom_site_type_symbol
_atom_site_label
_atom_site_fract_x
_atom_site_fract_y
_atom_site_fract_z
_atom_site_U_iso_or_equiv
_atom_site_adp_type
_atom_site_calc_flag
_atom_site_refinement_flags
_atom_site_occupancy
_atom_site_disorder_assembly
_atom_site_disorder_group
O O1 0.7791(2) 0.99435(15) 0.16955(8) 0.0278(4) Uani d . 1 . .
O O2 0.34822(19) 0.79390(12) 0.19484(7) 0.0208(4) Uani d . 1 . .
O O3 0.1819(2) 0.65454(13) 0.19079(8) 0.0267(4) Uani d . 1 . .
O O4 0.20193(19) 0.82792(12) 0.31200(6) 0.0177(3) Uani d . 1 . .
O O5 0.5624(2) 1.06497(15) 0.44621(7) 0.0281(4) Uani d . 1 . .
O O6 0.4725(2) 1.10625(17) 0.53467(8) 0.0333(5) Uani d . 1 . .
O O7 -0.0536(2) 0.96552(15) 0.46084(8) 0.0306(4) Uani d . 1 . .
C C1 0.6616(3) 0.9897(2) 0.20877(11) 0.0242(5) Uani d . 1 . .
H H1 0.6643 1.0232 0.2462 0.029 Uiso calc R 1 . .
C C2 0.7301(3) 0.9356(2) 0.12191(12) 0.0280(6) Uani d . 1 . .
H H2 0.7888 0.9241 0.0878 0.034 Uiso calc R 1 . .
C C3 0.5866(3) 0.8964(2) 0.13033(11) 0.0250(5) Uani d . 1 . .
H H3 0.5268 0.8537 0.1037 0.030 Uiso calc R 1 . .
C C4 0.5416(3) 0.93121(19) 0.18712(10) 0.0199(5) Uani d . 1 . .
C C5 0.3928(3) 0.90631(18) 0.21706(10) 0.0181(5) Uani d . 1 . .
H H5 0.4153 0.8975 0.2592 0.022 Uiso calc R 1 . .
C C6 0.2663(3) 0.99724(19) 0.21106(10) 0.0174(5) Uani d . 1 . .
C C7 0.1137(3) 0.94872(18) 0.23416(10) 0.0180(5) Uani d . 1 . .
H H7 0.0320 1.0060 0.2253 0.022 Uiso calc R 1 . .
C C8 0.0746(3) 0.84036(19) 0.20019(10) 0.0199(5) Uani d . 1 . .
H H8A -0.0151 0.8033 0.2185 0.024 Uiso calc R 1 . .
H H8B 0.0448 0.8621 0.1604 0.024 Uiso calc R 1 . .
C C9 0.2029(3) 0.75607(19) 0.19700(10) 0.0201(5) Uani d . 1 . .
C C10 0.2485(3) 1.0343(2) 0.14753(11) 0.0237(5) Uani d . 1 . .
H H10A 0.3462 1.0648 0.1334 0.036 Uiso calc R 1 . .
H H10B 0.1692 1.0932 0.1447 0.036 Uiso calc R 1 . .
H H10C 0.2187 0.9685 0.1240 0.036 Uiso calc R 1 . .
C C11 0.3102(3) 1.10229(18) 0.24743(10) 0.0196(5) Uani d . 1 . .
H H11A 0.4114 1.1305 0.2343 0.024 Uiso calc R 1 . .
H H11B 0.2341 1.1633 0.2403 0.024 Uiso calc R 1 . .
C C12 0.3179(3) 1.07930(19) 0.31233(10) 0.0204(5) Uani d . 1 . .
H H12A 0.3410 1.1513 0.3329 0.024 Uiso calc R 1 . .
H H12B 0.4023 1.0251 0.3203 0.024 Uiso calc R 1 . .
C C13 0.1678(3) 1.03012(18) 0.33536(10) 0.0187(5) Uani d . 1 . .
H H13 0.0895 1.0914 0.3298 0.022 Uiso calc R 1 . .
C C14 0.1096(3) 0.92757(18) 0.29983(10) 0.0182(5) Uani d . 1 . .
C C15 -0.0487(3) 0.8923(2) 0.32228(10) 0.0210(5) Uani d . 1 . .
H H15A -0.0979 0.8353 0.2967 0.025 Uiso calc R 1 . .
H H15B -0.1176 0.9586 0.3271 0.025 Uiso calc R 1 . .
C C16 -0.0026(3) 0.8406(2) 0.38075(10) 0.0215(5) Uani d . 1 . .
H H16 -0.0819 0.7875 0.3966 0.026 Uiso calc R 1 . .
C C17 0.1497(3) 0.77978(19) 0.36585(10) 0.0196(5) Uani d . 1 . .
H H17 0.1292 0.6967 0.3602 0.024 Uiso calc R 1 . .
C C18 0.2718(3) 0.79431(19) 0.41271(10) 0.0204(5) Uani d . 1 . .
C C19 0.3077(3) 0.92499(19) 0.42077(10) 0.0200(5) Uani d . 1 . .
H H19 0.3949 0.9428 0.3942 0.024 Uiso calc R 1 . .
C C20 0.1715(3) 1.00645(19) 0.40270(10) 0.0202(5) Uani d . 1 . .
C C21 0.0274(3) 0.9414(2) 0.41994(10) 0.0221(5) Uani d . 1 . .
C C22 0.4198(3) 0.7342(2) 0.39397(10) 0.0238(5) Uani d . 1 . .
H H22A 0.3997 0.6527 0.3888 0.036 Uiso calc R 1 . .
H H22B 0.4985 0.7446 0.4238 0.036 Uiso calc R 1 . .
H H22C 0.4559 0.7669 0.3574 0.036 Uiso calc R 1 . .
C C23 0.2093(3) 0.7351(2) 0.46731(10) 0.0269(6) Uani d . 1 . .
H H23A 0.1894 0.6547 0.4588 0.040 Uiso calc R 1 . .
H H23B 0.1138 0.7721 0.4794 0.040 Uiso calc R 1 . .
H H23C 0.2851 0.7408 0.4985 0.040 Uiso calc R 1 . .
C C24 0.1745(3) 1.1215(2) 0.43403(11) 0.0249(5) Uani d . 1 . .
H H24A 0.0877 1.1680 0.4211 0.037 Uiso calc R 1 . .
H H24B 0.2707 1.1610 0.4252 0.037 Uiso calc R 1 . .
H H24C 0.1671 1.1090 0.4759 0.037 Uiso calc R 1 . .
C C25 0.3663(3) 0.9470(2) 0.48241(10) 0.0245(5) Uani d . 1 . .
H H25A 0.2762 0.9555 0.5081 0.029 Uiso calc R 1 . .
H H25B 0.4230 0.8785 0.4954 0.029 Uiso calc R 1 . .
C C26 0.4692(3) 1.0497(2) 0.49100(10) 0.0254(5) Uani d . 1 . .
C C27 0.6748(3) 1.1553(2) 0.45213(12) 0.0317(6) Uani d . 1 . .
H H27A 0.7375 1.1592 0.4170 0.047 Uiso calc R 1 . .
H H27B 0.7409 1.1395 0.4855 0.047 Uiso calc R 1 . .
H H27C 0.6220 1.2281 0.4579 0.047 Uiso calc R 1 . .

loop_
_atom_site_aniso_label
_atom_site_aniso_U_11
_atom_site_aniso_U_22
_atom_site_aniso_U_33
_atom_site_aniso_U_12
_atom_site_aniso_U_13
_atom_site_aniso_U_23
O1 0.0202(9) 0.0236(9) 0.0395(10) -0.0015(8) -0.0016(8) 0.0028(8)
O2 0.0216(9) 0.0111(7) 0.0297(9) -0.0028(7) -0.0001(7) -0.0013(6)
O3 0.0285(10) 0.0143(8) 0.0372(9) -0.0041(8) -0.0022(8) -0.0015(7)
O4 0.0210(9) 0.0118(7) 0.0202(7) 0.0020(6) -0.0004(7) 0.0014(6)
O5 0.0338(11) 0.0255(9) 0.0250(9) -0.0024(9) -0.0002(8) -0.0053(7)
O6 0.0369(12) 0.0394(11) 0.0235(9) -0.0049(10) -0.0029(9) -0.0100(8)
O7 0.0355(11) 0.0244(9) 0.0319(10) 0.0036(8) 0.0113(9) -0.0022(7)
C1 0.0217(12) 0.0238(12) 0.0272(12) -0.0006(10) -0.0013(10) 0.0037(10)
C2 0.0304(15) 0.0207(12) 0.0328(13) 0.0014(11) 0.0034(11) -0.0013(10)
C3 0.0263(14) 0.0197(11) 0.0290(13) -0.0043(10) 0.0019(11) -0.0025(10)
C4 0.0211(12) 0.0140(10) 0.0248(11) -0.0005(9) -0.0033(10) 0.0020(9)
C5 0.0214(12) 0.0101(10) 0.0228(11) -0.0021(9) -0.0019(9) -0.0004(8)
C6 0.0165(11) 0.0131(10) 0.0225(11) -0.0015(9) -0.0041(9) 0.0019(9)
C7 0.0180(12) 0.0123(10) 0.0237(11) -0.0006(9) -0.0036(9) 0.0014(8)
C8 0.0194(12) 0.0173(11) 0.0231(12) -0.0026(9) -0.0046(9) -0.0013(9)
C9 0.0241(13) 0.0169(10) 0.0191(11) -0.0025(9) -0.0024(10) 0.0014(8)
C10 0.0268(13) 0.0189(11) 0.0255(12) -0.0012(10) -0.0043(10) 0.0044(9)
C11 0.0219(13) 0.0097(9) 0.0272(11) -0.0011(9) -0.0026(10) 0.0025(8)
C12 0.0237(12) 0.0130(10) 0.0246(11) -0.0029(9) -0.0017(10) -0.0029(9)
C13 0.0217(12) 0.0103(9) 0.0241(11) 0.0002(9) -0.0016(9) -0.0024(8)
C14 0.0178(11) 0.0114(9) 0.0253(12) 0.0010(9) -0.0014(9) -0.0005(8)
C15 0.0207(12) 0.0136(10) 0.0286(12) -0.0022(9) 0.0003(10) -0.0010(9)
C16 0.0227(13) 0.0149(10) 0.0269(12) 0.0005(10) 0.0026(10) 0.0002(9)
C17 0.0237(13) 0.0117(10) 0.0234(11) 0.0009(9) 0.0030(10) 0.0017(8)
C18 0.0269(13) 0.0148(10) 0.0196(11) 0.0034(10) -0.0006(9) -0.0005(8)
C19 0.0237(13) 0.0165(10) 0.0198(11) 0.0012(10) -0.0018(10) -0.0023(9)
C20 0.0231(13) 0.0159(10) 0.0218(11) 0.0018(10) -0.0005(10) -0.0026(9)
C21 0.0278(13) 0.0149(11) 0.0236(12) 0.0044(10) 0.0000(10) 0.0003(9)
C22 0.0282(14) 0.0195(11) 0.0237(12) 0.0063(10) -0.0016(10) -0.0007(9)
C23 0.0343(15) 0.0215(12) 0.0248(12) 0.0038(11) 0.0024(11) 0.0024(10)
C24 0.0270(14) 0.0171(11) 0.0307(13) 0.0028(10) -0.0005(11) -0.0055(9)
C25 0.0306(14) 0.0226(12) 0.0203(11) 0.0024(11) -0.0016(10) -0.0013(9)
C26 0.0287(14) 0.0279(12) 0.0197(11) 0.0055(11) -0.0058(10) -0.0020(10)
C27 0.0345(16) 0.0297(13) 0.0308(13) -0.0056(13) -0.0013(12) -0.0045(11)

loop_
_atom_type_symbol
_atom_type_description
_atom_type_scat_dispersion_real
_atom_type_scat_dispersion_imag
_atom_type_scat_source
C C 0.0033 0.0000 'International Tables Vol C Tables 4.2.6.8 and 6.1.1.4'
H H 0.0000 0.0000 'International Tables Vol C Tables 4.2.6.8 and 6.1.1.4'
O O 0.0106 0.0000 'International Tables Vol C Tables 4.2.6.8 and 6.1.1.4'

loop_
_geom_angle_atom_site_label_1
_geom_angle_atom_site_label_2
_geom_angle_atom_site_label_3
_geom_angle_site_symmetry_1
_geom_angle_site_symmetry_3
_geom_angle
_geom_angle_publ_flag
C2 O1 C1 . . 106.2(2) ?
C9 O2 C5 . . 122.25(18) ?
C17 O4 C14 . . 108.00(17) ?
C26 O5 C27 . . 116.02(19) ?
C4 C1 O1 . . 110.8(2) ?
C4 C1 H1 . . 124.6 ?
O1 C1 H1 . . 124.6 ?
C3 C2 O1 . . 110.3(2) ?
C3 C2 H2 . . 124.9 ?
O1 C2 H2 . . 124.9 ?
C2 C3 C4 . . 106.8(2) ?
C2 C3 H3 . . 126.6 ?
C4 C3 H3 . . 126.6 ?
C1 C4 C3 . . 105.9(2) ?
C1 C4 C5 . . 126.9(2) ?
C3 C4 C5 . . 127.3(2) ?
O2 C5 C4 . . 104.05(18) ?
O2 C5 C6 . . 113.69(18) ?
C4 C5 C6 . . 116.28(18) ?
O2 C5 H5 . . 107.5 ?
C4 C5 H5 . . 107.5 ?
C6 C5 H5 . . 107.5 ?
C10 C6 C11 . . 108.62(18) ?
C10 C6 C5 . . 110.7(2) ?
C11 C6 C5 . . 109.13(18) ?
C10 C6 C7 . . 110.34(19) ?
C11 C6 C7 . . 108.73(19) ?
C5 C6 C7 . . 109.28(18) ?
C8 C7 C14 . . 111.49(18) ?
C8 C7 C6 . . 108.70(19) ?
C14 C7 C6 . . 114.90(19) ?
C8 C7 H7 . . 107.1 ?
C14 C7 H7 . . 107.1 ?
C6 C7 H7 . . 107.1 ?
C9 C8 C7 . . 114.10(19) ?
C9 C8 H8A . . 108.7 ?
C7 C8 H8A . . 108.7 ?
C9 C8 H8B . . 108.7 ?
C7 C8 H8B . . 108.7 ?
H8A C8 H8B . . 107.6 ?
O3 C9 O2 . . 117.6(2) ?
O3 C9 C8 . . 122.8(2) ?
O2 C9 C8 . . 119.23(19) ?
C6 C10 H10A . . 109.5 ?
C6 C10 H10B . . 109.5 ?
H10A C10 H10B . . 109.5 ?
C6 C10 H10C . . 109.5 ?
H10A C10 H10C . . 109.5 ?
H10B C10 H10C . . 109.5 ?
C12 C11 C6 . . 113.94(18) ?
C12 C11 H11A . . 108.8 ?
C6 C11 H11A . . 108.8 ?
C12 C11 H11B . . 108.8 ?
C6 C11 H11B . . 108.8 ?
H11A C11 H11B . . 107.7 ?
C11 C12 C13 . . 111.8(2) ?
C11 C12 H12A . . 109.2 ?
C13 C12 H12A . . 109.2 ?
C11 C12 H12B . . 109.2 ?
C13 C12 H12B . . 109.2 ?
H12A C12 H12B . . 107.9 ?
C12 C13 C14 . . 113.05(19) ?
C12 C13 C20 . . 113.1(2) ?
C14 C13 C20 . . 113.16(18) ?
C12 C13 H13 . . 105.5 ?
C14 C13 H13 . . 105.5 ?
C20 C13 H13 . . 105.5 ?
O4 C14 C15 . . 102.50(17) ?
O4 C14 C7 . . 108.01(18) ?
C15 C14 C7 . . 113.50(19) ?
O4 C14 C13 . . 110.14(18) ?
C15 C14 C13 . . 109.10(19) ?
C7 C14 C13 . . 113.05(18) ?
C14 C15 C16 . . 99.77(19) ?
C14 C15 H15A . . 111.8 ?
C16 C15 H15A . . 111.8 ?
C14 C15 H15B . . 111.8 ?
C16 C15 H15B . . 111.8 ?
H15A C15 H15B . . 109.5 ?
C21 C16 C15 . . 105.23(19) ?
C21 C16 C17 . . 110.2(2) ?
C15 C16 C17 . . 102.18(18) ?
C21 C16 H16 . . 112.8 ?
C15 C16 H16 . . 112.8 ?
C17 C16 H16 . . 112.8 ?
O4 C17 C18 . . 110.38(19) ?
O4 C17 C16 . . 106.42(18) ?
C18 C17 C16 . . 112.89(19) ?
O4 C17 H17 . . 109.0 ?
C18 C17 H17 . . 109.0 ?
C16 C17 H17 . . 109.0 ?
C17 C18 C22 . . 109.56(19) ?
C17 C18 C23 . . 106.5(2) ?
C22 C18 C23 . . 108.74(19) ?
C17 C18 C19 . . 109.30(18) ?
C22 C18 C19 . . 108.3(2) ?
C23 C18 C19 . . 114.36(19) ?
C25 C19 C18 . . 109.83(19) ?
C25 C19 C20 . . 113.17(19) ?
C18 C19 C20 . . 114.12(19) ?
C25 C19 H19 . . 106.4 ?
C18 C19 H19 . . 106.4 ?
C20 C19 H19 . . 106.4 ?
C21 C20 C24 . . 109.4(2) ?
C21 C20 C19 . . 104.29(18) ?
C24 C20 C19 . . 113.3(2) ?
C21 C20 C13 . . 109.2(2) ?
C24 C20 C13 . . 108.09(18) ?
C19 C20 C13 . . 112.45(19) ?
O7 C21 C16 . . 123.2(2) ?
O7 C21 C20 . . 124.5(2) ?
C16 C21 C20 . . 112.2(2) ?
C18 C22 H22A . . 109.5 ?
C18 C22 H22B . . 109.5 ?
H22A C22 H22B . . 109.5 ?
C18 C22 H22C . . 109.5 ?
H22A C22 H22C . . 109.5 ?
H22B C22 H22C . . 109.5 ?
C18 C23 H23A . . 109.5 ?
C18 C23 H23B . . 109.5 ?
H23A C23 H23B . . 109.5 ?
C18 C23 H23C . . 109.5 ?
H23A C23 H23C . . 109.5 ?
H23B C23 H23C . . 109.5 ?
C20 C24 H24A . . 109.5 ?
C20 C24 H24B . . 109.5 ?
H24A C24 H24B . . 109.5 ?
C20 C24 H24C . . 109.5 ?
H24A C24 H24C . . 109.5 ?
H24B C24 H24C . . 109.5 ?
C26 C25 C19 . . 116.9(2) ?
C26 C25 H25A . . 108.1 ?
C19 C25 H25A . . 108.1 ?
C26 C25 H25B . . 108.1 ?
C19 C25 H25B . . 108.1 ?
H25A C25 H25B . . 107.3 ?
O6 C26 O5 . . 124.2(3) ?
O6 C26 C25 . . 124.1(2) ?
O5 C26 C25 . . 111.6(2) ?
O5 C27 H27A . . 109.5 ?
O5 C27 H27B . . 109.5 ?
H27A C27 H27B . . 109.5 ?
O5 C27 H27C . . 109.5 ?
H27A C27 H27C . . 109.5 ?
H27B C27 H27C . . 109.5 ?

loop_
_geom_bond_atom_site_label_1
_geom_bond_atom_site_label_2
_geom_bond_site_symmetry_2
_geom_bond_distance
_geom_bond_publ_flag
O1 C2 . 1.368(3) ?
O1 C1 . 1.369(3) ?
O2 C9 . 1.343(3) ?
O2 C5 . 1.468(3) ?
O3 C9 . 1.215(3) ?
O4 C17 . 1.441(3) ?
O4 C14 . 1.448(3) ?
O5 C26 . 1.328(3) ?
O5 C27 . 1.450(3) ?
O6 C26 . 1.209(3) ?
O7 C21 . 1.214(3) ?
C1 C4 . 1.348(3) ?
C1 H1 . 0.9500 ?
C2 C3 . 1.347(4) ?
C2 H2 . 0.9500 ?
C3 C4 . 1.430(3) ?
C3 H3 . 0.9500 ?
C4 C5 . 1.499(3) ?
C5 C6 . 1.541(3) ?
C5 H5 . 1.0000 ?
C6 C10 . 1.539(3) ?
C6 C11 . 1.541(3) ?
C6 C7 . 1.543(3) ?
C7 C8 . 1.533(3) ?
C7 C14 . 1.538(3) ?
C7 H7 . 1.0000 ?
C8 C9 . 1.495(3) ?
C8 H8A . 0.9900 ?
C8 H8B . 0.9900 ?
C10 H10A . 0.9800 ?
C10 H10B . 0.9800 ?
C10 H10C . 0.9800 ?
C11 C12 . 1.525(3) ?
C11 H11A . 0.9900 ?
C11 H11B . 0.9900 ?
C12 C13 . 1.526(3) ?
C12 H12A . 0.9900 ?
C12 H12B . 0.9900 ?
C13 C14 . 1.543(3) ?
C13 C20 . 1.581(3) ?
C13 H13 . 1.0000 ?
C14 C15 . 1.531(3) ?
C15 C16 . 1.535(3) ?
C15 H15A . 0.9900 ?
C15 H15B . 0.9900 ?
C16 C21 . 1.514(3) ?
C16 C17 . 1.546(3) ?
C16 H16 . 1.0000 ?
C17 C18 . 1.528(3) ?
C17 H17 . 1.0000 ?
C18 C22 . 1.533(3) ?
C18 C23 . 1.540(3) ?
C18 C19 . 1.577(3) ?
C19 C25 . 1.535(3) ?
C19 C20 . 1.580(3) ?
C19 H19 . 1.0000 ?
C20 C21 . 1.523(4) ?
C20 C24 . 1.533(3) ?
C22 H22A . 0.9800 ?
C22 H22B . 0.9800 ?
C22 H22C . 0.9800 ?
C23 H23A . 0.9800 ?
C23 H23B . 0.9800 ?
C23 H23C . 0.9800 ?
C24 H24A . 0.9800 ?
C24 H24B . 0.9800 ?
C24 H24C . 0.9800 ?
C25 C26 . 1.516(4) ?
C25 H25A . 0.9900 ?
C25 H25B . 0.9900 ?
C27 H27A . 0.9800 ?
C27 H27B . 0.9800 ?
C27 H27C . 0.9800 ?

loop_
_geom_torsion_atom_site_label_1
_geom_torsion_atom_site_label_2
_geom_torsion_atom_site_label_3
_geom_torsion_atom_site_label_4
_geom_torsion_site_symmetry_1
_geom_torsion_site_symmetry_2
_geom_torsion_site_symmetry_3
_geom_torsion_site_symmetry_4
_geom_torsion
_geom_torsion_publ_flag
C2 O1 C1 C4 . . . . -0.5(3) ?
C1 O1 C2 C3 . . . . 0.7(3) ?
O1 C2 C3 C4 . . . . -0.6(3) ?
O1 C1 C4 C3 . . . . 0.1(3) ?
O1 C1 C4 C5 . . . . 179.1(2) ?
C2 C3 C4 C1 . . . . 0.3(3) ?
C2 C3 C4 C5 . . . . -178.7(2) ?
C9 O2 C5 C4 . . . . -159.5(2) ?
C9 O2 C5 C6 . . . . -32.0(3) ?
C1 C4 C5 O2 . . . . -146.5(2) ?
C3 C4 C5 O2 . . . . 32.3(3) ?
C1 C4 C5 C6 . . . . 87.6(3) ?
C3 C4 C5 C6 . . . . -93.5(3) ?
O2 C5 C6 C10 . . . . -73.1(2) ?
C4 C5 C6 C10 . . . . 47.7(3) ?
O2 C5 C6 C11 . . . . 167.36(18) ?
C4 C5 C6 C11 . . . . -71.8(2) ?
O2 C5 C6 C7 . . . . 48.6(2) ?
C4 C5 C6 C7 . . . . 169.41(19) ?
C10 C6 C7 C8 . . . . 64.1(2) ?
C11 C6 C7 C8 . . . . -176.87(18) ?
C5 C6 C7 C8 . . . . -57.9(2) ?
C10 C6 C7 C14 . . . . -170.21(19) ?
C11 C6 C7 C14 . . . . -51.2(2) ?
C5 C6 C7 C14 . . . . 67.8(2) ?
C14 C7 C8 C9 . . . . -77.0(2) ?
C6 C7 C8 C9 . . . . 50.6(2) ?
C5 O2 C9 O3 . . . . -162.9(2) ?
C5 O2 C9 C8 . . . . 23.9(3) ?
C7 C8 C9 O3 . . . . 153.6(2) ?
C7 C8 C9 O2 . . . . -33.5(3) ?
C10 C6 C11 C12 . . . . 175.0(2) ?
C5 C6 C11 C12 . . . . -64.2(3) ?
C7 C6 C11 C12 . . . . 54.9(3) ?
C6 C11 C12 C13 . . . . -55.8(3) ?
C11 C12 C13 C14 . . . . 50.3(2) ?
C11 C12 C13 C20 . . . . -179.43(18) ?
C17 O4 C14 C15 . . . . -36.1(2) ?
C17 O4 C14 C7 . . . . -156.17(18) ?
C17 O4 C14 C13 . . . . 79.9(2) ?
C8 C7 C14 O4 . . . . 50.7(2) ?
C6 C7 C14 O4 . . . . -73.6(2) ?
C8 C7 C14 C15 . . . . -62.3(2) ?
C6 C7 C14 C15 . . . . 173.51(18) ?
C8 C7 C14 C13 . . . . 172.8(2) ?
C6 C7 C14 C13 . . . . 48.6(3) ?
C12 C13 C14 O4 . . . . 74.0(2) ?
C20 C13 C14 O4 . . . . -56.2(3) ?
C12 C13 C14 C15 . . . . -174.24(18) ?
C20 C13 C14 C15 . . . . 55.6(3) ?
C12 C13 C14 C7 . . . . -46.9(3) ?
C20 C13 C14 C7 . . . . -177.13(19) ?
O4 C14 C15 C16 . . . . 45.6(2) ?
C7 C14 C15 C16 . . . . 161.85(18) ?
C13 C14 C15 C16 . . . . -71.1(2) ?
C14 C15 C16 C21 . . . . 77.3(2) ?
C14 C15 C16 C17 . . . . -37.9(2) ?
C14 O4 C17 C18 . . . . -111.5(2) ?
C14 O4 C17 C16 . . . . 11.3(2) ?
C21 C16 C17 O4 . . . . -93.7(2) ?
C15 C16 C17 O4 . . . . 17.8(2) ?
C21 C16 C17 C18 . . . . 27.6(3) ?
C15 C16 C17 C18 . . . . 139.03(19) ?
O4 C17 C18 C22 . . . . -59.7(2) ?
C16 C17 C18 C22 . . . . -178.62(19) ?
O4 C17 C18 C23 . . . . -177.11(17) ?
C16 C17 C18 C23 . . . . 63.9(2) ?
O4 C17 C18 C19 . . . . 58.9(2) ?
C16 C17 C18 C19 . . . . -60.1(3) ?
C17 C18 C19 C25 . . . . 153.7(2) ?
C22 C18 C19 C25 . . . . -87.0(2) ?
C23 C18 C19 C25 . . . . 34.5(3) ?
C17 C18 C19 C20 . . . . 25.4(3) ?
C22 C18 C19 C20 . . . . 144.74(19) ?
C23 C18 C19 C20 . . . . -93.8(2) ?
C25 C19 C20 C21 . . . . -91.2(2) ?
C18 C19 C20 C21 . . . . 35.4(2) ?
C25 C19 C20 C24 . . . . 27.7(3) ?
C18 C19 C20 C24 . . . . 154.2(2) ?
C25 C19 C20 C13 . . . . 150.6(2) ?
C18 C19 C20 C13 . . . . -82.8(2) ?
C12 C13 C20 C21 . . . . -171.48(18) ?
C14 C13 C20 C21 . . . . -41.3(3) ?
C12 C13 C20 C24 . . . . 69.6(3) ?
C14 C13 C20 C24 . . . . -160.2(2) ?
C12 C13 C20 C19 . . . . -56.2(2) ?
C14 C13 C20 C19 . . . . 74.0(3) ?
C15 C16 C21 O7 . . . . 111.6(3) ?
C17 C16 C21 O7 . . . . -138.9(2) ?
C15 C16 C21 C20 . . . . -69.5(2) ?
C17 C16 C21 C20 . . . . 39.9(3) ?
C24 C20 C21 O7 . . . . -14.6(3) ?
C19 C20 C21 O7 . . . . 106.9(3) ?
C13 C20 C21 O7 . . . . -132.7(2) ?
C24 C20 C21 C16 . . . . 166.6(2) ?
C19 C20 C21 C16 . . . . -71.9(2) ?
C13 C20 C21 C16 . . . . 48.5(2) ?
C18 C19 C25 C26 . . . . 153.9(2) ?
C20 C19 C25 C26 . . . . -77.3(3) ?
C27 O5 C26 O6 . . . . 0.8(4) ?
C27 O5 C26 C25 . . . . -175.0(2) ?
C19 C25 C26 O6 . . . . 147.3(3) ?
C19 C25 C26 O5 . . . . -36.9(3) ?

loop_
_cod_related_entry_id
_cod_related_entry_database
_cod_related_entry_code
1 ChemSpider 24745462
